data_2223436
loop_
_publ_author_name
'Zhao, Min Min'

_publ_section_title
;
 4-Methoxyanilinium chloride
;
_journal_coeditor_code IM2133
_journal_issue 10
_journal_name_full 'Acta Crystallographica Section E'
_journal_page_first o2378
_journal_paper_doi 10.1107/S1600536809035429
_journal_volume 65
_journal_year 2009
_chemical_formula_iupac 'C7 H10 N O +, Cl -'
_chemical_formula_moiety 'C7 H10 N O +, Cl -'
_chemical_formula_sum 'C7 H10 Cl N O'
_chemical_formula_weight 159.61
_chemical_name_systematic
;
4-Methoxyanilinium chloride
;
_space_group_IT_number 61
_symmetry_cell_setting orthorhombic
_symmetry_space_group_name_Hall '-P 2ac 2ab'
_symmetry_space_group_name_H-M 'P b c a'
_atom_sites_solution_hydrogens geom
_atom_sites_solution_primary direct
_atom_sites_solution_secondary difmap
_audit_creation_method SHELXL-97
_cell_angle_alpha 90.00
_cell_angle_beta 90.00
_cell_angle_gamma 90.00
_cell_formula_units_Z 8
_cell_length_a 8.905(2)
_cell_length_b 8.489(2)
_cell_length_c 21.817(4)
_cell_measurement_reflns_used 6458
_cell_measurement_temperature 298(2)
_cell_measurement_theta_max 27.575
_cell_measurement_theta_min 3.04
_cell_volume 1649.2(6)
_computing_cell_refinement 'CrystalClear (Rigaku, 2005)'
_computing_data_collection 'CrystalClear (Rigaku, 2005)'
_computing_data_reduction 'CrystalClear (Rigaku, 2005)'
_computing_molecular_graphics 'SHELXTL (Sheldrick, 2008)'
_computing_publication_material 'PRPKAPPA (Ferguson, 1999)'
_computing_structure_refinement 'SHELXL97 (Sheldrick, 2008)'
_computing_structure_solution 'SHELXS97 (Sheldrick, 2008)'
_diffrn_ambient_temperature 298(2)
_diffrn_detector_area_resol_mean 13.6612
_diffrn_measured_fraction_theta_full 0.999
_diffrn_measured_fraction_theta_max 0.999
_diffrn_measurement_device_type 'Rigaku SCXmini'
_diffrn_measurement_method \w
_diffrn_radiation_monochromator graphite
_diffrn_radiation_source 'fine-focus sealed tube'
_diffrn_radiation_type MoK\a
_diffrn_radiation_wavelength 0.71073
_diffrn_reflns_av_R_equivalents 0.0584
_diffrn_reflns_av_sigmaI/netI 0.0328
_diffrn_reflns_limit_h_max 11
_diffrn_reflns_limit_h_min -11
_diffrn_reflns_limit_k_max 11
_diffrn_reflns_limit_k_min -10
_diffrn_reflns_limit_l_max 28
_diffrn_reflns_limit_l_min -27
_diffrn_reflns_number 15436
_diffrn_reflns_theta_full 27.46
_diffrn_reflns_theta_max 27.46
_diffrn_reflns_theta_min 3.44
_diffrn_standards_number 0
_exptl_absorpt_coefficient_mu 0.396
_exptl_absorpt_correction_T_max 0.924
_exptl_absorpt_correction_T_min 0.924
_exptl_absorpt_correction_type multi-scan
_exptl_absorpt_process_details '(CrystalClear; Rigaku, 2005)'
_exptl_crystal_colour Colourless
_exptl_crystal_density_diffrn 1.286
_exptl_crystal_density_method 'not measured'
_exptl_crystal_description Prism
_exptl_crystal_F_000 672
_exptl_crystal_size_max 0.2000
_exptl_crystal_size_mid 0.2000
_exptl_crystal_size_min 0.2000
_refine_diff_density_max 0.250
_refine_diff_density_min -0.535
_refine_ls_extinction_method none
_refine_ls_goodness_of_fit_ref 1.122
_refine_ls_hydrogen_treatment constr
_refine_ls_matrix_type full
_refine_ls_number_parameters 91
_refine_ls_number_reflns 1886
_refine_ls_number_restraints 0
_refine_ls_restrained_S_all 1.122
_refine_ls_R_factor_all 0.0774
_refine_ls_R_factor_gt 0.0624
_refine_ls_shift/su_max 0.000
_refine_ls_shift/su_mean 0.000
_refine_ls_structure_factor_coef Fsqd
_refine_ls_weighting_details 'calc w=1/[\s^2^(Fo^2^)+(0.0824P)^2^+0.5018P] where P=(Fo^2^+2Fc^2^)/3'
_refine_ls_weighting_scheme calc
_refine_ls_wR_factor_gt 0.1556
_refine_ls_wR_factor_ref 0.1647
_reflns_number_gt 1452
_reflns_number_total 1886
_reflns_threshold_expression I>2\s(I)
_cod_data_source_file im2133.cif
_cod_data_source_block I
_cod_original_cell_volume 1649.3(6)
_cod_database_code 2223436
_cod_database_fobs_code 2223436

loop_
_symmetry_equiv_pos_as_xyz
'x, y, z'
'-x+1/2, -y, z+1/2'
'x+1/2, -y+1/2, -z'
'-x, y+1/2, -z+1/2'
'-x, -y, -z'
'x-1/2, y, -z-1/2'
'-x-1/2, y-1/2, z'
'x, -y-1/2, z-1/2'

loop_
_atom_site_type_symbol
_atom_site_label
_atom_site_fract_x
_atom_site_fract_y
_atom_site_fract_z
_atom_site_U_iso_or_equiv
_atom_site_adp_type
_atom_site_calc_flag
_atom_site_refinement_flags
_atom_site_occupancy
_atom_site_disorder_assembly
_atom_site_disorder_group
Cl Cl1 0.75138(6) 0.98509(7) 0.52111(3) 0.0470(3) Uani d . 1 . .
O O1 0.1534(2) 0.1996(2) 0.29469(8) 0.0623(6) Uani d . 1 . .
N N1 0.0252(3) 0.2494(3) 0.04478(10) 0.0617(7) Uani d . 1 . .
H H1D -0.0468 0.3203 0.0383 0.093 Uiso calc R 1 . .
H H1E -0.0059 0.1553 0.0320 0.093 Uiso calc R 1 . .
H H1F 0.1073 0.2770 0.0242 0.093 Uiso calc R 1 . .
C C2 0.1175(3) 0.2222(3) 0.23454(10) 0.0438(6) Uani d . 1 . .
C C5 0.0595(3) 0.2423(3) 0.11049(11) 0.0441(6) Uani d . 1 . .
C C4 0.1677(3) 0.1392(3) 0.13138(12) 0.0561(7) Uani d . 1 . .
H H4A 0.2203 0.0762 0.1039 0.067 Uiso calc R 1 . .
C C6 -0.0179(3) 0.3363(3) 0.15081(12) 0.0492(6) Uani d . 1 . .
H H6A -0.0895 0.4069 0.1363 0.059 Uiso calc R 1 . .
C C7 0.0108(3) 0.3259(3) 0.21326(11) 0.0472(6) Uani d . 1 . .
H H7A -0.0420 0.3890 0.2407 0.057 Uiso calc R 1 . .
C C3 0.1970(3) 0.1303(4) 0.19295(13) 0.0575(7) Uani d . 1 . .
H H3A 0.2710 0.0621 0.2071 0.069 Uiso calc R 1 . .
C C1 0.0870(4) 0.3025(4) 0.33900(13) 0.0761(10) Uani d . 1 . .
H H1A 0.1211 0.2740 0.3792 0.114 Uiso calc R 1 . .
H H1B -0.0203 0.2934 0.3371 0.114 Uiso calc R 1 . .
H H1C 0.1157 0.4092 0.3304 0.114 Uiso calc R 1 . .

loop_
_atom_site_aniso_label
_atom_site_aniso_U_11
_atom_site_aniso_U_22
_atom_site_aniso_U_33
_atom_site_aniso_U_12
_atom_site_aniso_U_13
_atom_site_aniso_U_23
Cl1 0.0461(4) 0.0472(4) 0.0478(4) -0.0017(2) 0.0013(3) -0.0042(2)
O1 0.0691(13) 0.0735(13) 0.0442(10) -0.0047(11) -0.0113(9) 0.0042(9)
N1 0.0690(16) 0.0723(16) 0.0439(12) -0.0200(12) -0.0091(11) 0.0082(11)
C2 0.0435(14) 0.0466(12) 0.0414(13) -0.0109(11) -0.0051(10) 0.0065(10)
C5 0.0440(13) 0.0496(13) 0.0388(12) -0.0143(11) -0.0040(10) 0.0055(10)
C4 0.0598(16) 0.0597(16) 0.0488(15) 0.0083(13) 0.0060(12) -0.0031(12)
C6 0.0421(13) 0.0499(14) 0.0554(14) 0.0024(11) -0.0056(11) 0.0060(12)
C7 0.0404(13) 0.0526(15) 0.0486(13) -0.0008(11) 0.0000(11) -0.0056(11)
C3 0.0570(16) 0.0592(16) 0.0564(16) 0.0167(14) -0.0053(13) 0.0062(13)
C1 0.075(2) 0.109(3) 0.0448(15) -0.011(2) -0.0045(14) -0.0147(16)

loop_
_atom_type_symbol
_atom_type_description
_atom_type_scat_dispersion_real
_atom_type_scat_dispersion_imag
_atom_type_scat_source
C C 0.0033 0.0016 'International Tables Vol C Tables 4.2.6.8 and 6.1.1.4'
Cl Cl 0.1484 0.1585 'International Tables Vol C Tables 4.2.6.8 and 6.1.1.4'
N N 0.0061 0.0033 'International Tables Vol C Tables 4.2.6.8 and 6.1.1.4'
O O 0.0106 0.0060 'International Tables Vol C Tables 4.2.6.8 and 6.1.1.4'
H H 0.0000 0.0000 'International Tables Vol C Tables 4.2.6.8 and 6.1.1.4'

loop_
_geom_angle_atom_site_label_1
_geom_angle_atom_site_label_2
_geom_angle_atom_site_label_3
_geom_angle_site_symmetry_1
_geom_angle_site_symmetry_3
_geom_angle
_geom_angle_publ_flag
C2 O1 C1 . . 117.9(2) ?
C5 N1 H1D . . 109.5 ?
C5 N1 H1E . . 109.5 ?
H1D N1 H1E . . 109.5 ?
C5 N1 H1F . . 109.5 ?
H1D N1 H1F . . 109.5 ?
H1E N1 H1F . . 109.5 ?
O1 C2 C7 . . 125.2(2) ?
O1 C2 C3 . . 115.4(2) ?
C7 C2 C3 . . 119.4(2) ?
C6 C5 C4 . . 120.5(2) ?
C6 C5 N1 . . 119.8(2) ?
C4 C5 N1 . . 119.6(2) ?
C3 C4 C5 . . 119.5(2) ?
C3 C4 H4A . . 120.3 ?
C5 C4 H4A . . 120.3 ?
C5 C6 C7 . . 119.9(2) ?
C5 C6 H6A . . 120.0 ?
C7 C6 H6A . . 120.0 ?
C2 C7 C6 . . 119.9(2) ?
C2 C7 H7A . . 120.0 ?
C6 C7 H7A . . 120.0 ?
C4 C3 C2 . . 120.8(2) ?
C4 C3 H3A . . 119.6 ?
C2 C3 H3A . . 119.6 ?
O1 C1 H1A . . 109.5 ?
O1 C1 H1B . . 109.5 ?
H1A C1 H1B . . 109.5 ?
O1 C1 H1C . . 109.5 ?
H1A C1 H1C . . 109.5 ?
H1B C1 H1C . . 109.5 ?

loop_
_geom_bond_atom_site_label_1
_geom_bond_atom_site_label_2
_geom_bond_site_symmetry_2
_geom_bond_distance
_geom_bond_publ_flag
O1 C2 . 1.364(3) ?
O1 C1 . 1.431(4) ?
N1 C5 . 1.467(3) ?
N1 H1D . 0.8900 ?
N1 H1E . 0.8900 ?
N1 H1F . 0.8900 ?
C2 C7 . 1.376(4) ?
C2 C3 . 1.390(4) ?
C5 C6 . 1.373(4) ?
C5 C4 . 1.380(4) ?
C4 C3 . 1.370(4) ?
C4 H4A . 0.9300 ?
C6 C7 . 1.389(4) ?
C6 H6A . 0.9300 ?
C7 H7A . 0.9300 ?
C3 H3A . 0.9300 ?
C1 H1A . 0.9600 ?
C1 H1B . 0.9600 ?
C1 H1C . 0.9600 ?

loop_
_geom_hbond_atom_site_label_D
_geom_hbond_atom_site_label_H
_geom_hbond_atom_site_label_A
_geom_hbond_site_symmetry_A
_geom_hbond_distance_DH
_geom_hbond_distance_HA
_geom_hbond_distance_DA
_geom_hbond_angle_DHA
N1 H1D Cl1 8_475 0.89 2.47 3.360(3) 179.3
N1 H1E Cl1 2_564 0.89 2.50 3.209(2) 136.8
N1 H1F Cl1 4_645 0.89 2.38 3.167(2) 147.0

loop_
_geom_torsion_atom_site_label_1
_geom_torsion_atom_site_label_2
_geom_torsion_atom_site_label_3
_geom_torsion_atom_site_label_4
_geom_torsion_site_symmetry_1
_geom_torsion_site_symmetry_2
_geom_torsion_site_symmetry_3
_geom_torsion_site_symmetry_4
_geom_torsion
_geom_torsion_publ_flag
C1 O1 C2 C7 . . . . -6.9(4) ?
C1 O1 C2 C3 . . . . 173.4(3) ?
C6 C5 C4 C3 . . . . 0.4(4) ?
N1 C5 C4 C3 . . . . -178.5(2) ?
C4 C5 C6 C7 . . . . -1.1(4) ?
N1 C5 C6 C7 . . . . 177.8(2) ?
O1 C2 C7 C6 . . . . -178.8(2) ?
C3 C2 C7 C6 . . . . 0.9(4) ?
C5 C6 C7 C2 . . . . 0.4(4) ?
C5 C4 C3 C2 . . . . 1.0(4) ?
O1 C2 C3 C4 . . . . 178.1(3) ?
C7 C2 C3 C4 . . . . -1.6(4) ?

loop_
_cod_related_entry_id
_cod_related_entry_database
_cod_related_entry_code
1 ChemSpider 27946
